data_9017213
loop_
_publ_author_name
'Angel, R. J.'
'Ross, N. L.'
'Zhao, J.'
'Sochalski-Kolbus L'
'Kruger, H.'
'Schmidt, B. C.'

_publ_section_title
;
 Structural controls on the anisotropy of tetrahedral frameworks:
 the example of monoclinic feldspars
 Note: Sample H002
;
_journal_name_full 'European Journal of Mineralogy'
_journal_page_first 597
_journal_page_last 614
_journal_volume 25
_journal_year 2013
_chemical_compound_source Unknown
_chemical_formula_sum 'Al Cs0.02 K0.83 Na0.15 O8 Si3'
_chemical_name_mineral Sanidine
_space_group_IT_number 12
_space_group_name_Hall '-C 2y'
_space_group_name_H-M_alt 'C 1 2/m 1'
_symmetry_space_group_name_H-M 'C 1 2/m 1'
_cell_angle_alpha 90
_cell_angle_beta 115.988
_cell_angle_gamma 90
_cell_formula_units_Z 4
_cell_length_a 8.5497
_cell_length_b 13.0216
_cell_length_c 7.1843
_cell_volume 718.959
_database_code_amcsd 0020508
_exptl_crystal_density_diffrn 2.566
_cod_data_source_file inputs/fixed/downloads/08/08582.cif
_cod_data_source_block 08582
_cod_original_formula_sum '(K.83 Na.15 Cs.02) (Si3 Al) O8'
_cod_database_code 9017213

loop_
_space_group_symop_operation_xyz
x,y,z
1/2+x,1/2+y,z
x,-y,z
1/2+x,1/2-y,z
-x,y,-z
1/2-x,1/2+y,-z
-x,-y,-z
1/2-x,1/2-y,-z

loop_
_atom_site_aniso_label
_atom_site_aniso_U_11
_atom_site_aniso_U_22
_atom_site_aniso_U_33
_atom_site_aniso_U_12
_atom_site_aniso_U_13
_atom_site_aniso_U_23
K 0.01790 0.03710 0.03000 0.00000 0.00750 0.00000
Na 0.01790 0.03710 0.03000 0.00000 0.00750 0.00000
Cs 0.01790 0.03710 0.03000 0.00000 0.00750 0.00000
SiT1 0.01160 0.01230 0.00940 -0.00222 0.00488 -0.00082
AlT1 0.01160 0.01230 0.00940 -0.00222 0.00488 -0.00082
SiT2 0.01070 0.00940 0.01090 -0.00051 0.00418 -0.00003
AlT2 0.01070 0.00940 0.01090 -0.00051 0.00418 -0.00003
OA1 0.02550 0.02130 0.01630 0.00000 0.00990 0.00000
OA2 0.02020 0.01290 0.02310 0.00000 0.00340 0.00000
OB 0.02050 0.03150 0.02490 -0.00350 0.01340 0.00110
OC 0.01700 0.01600 0.02250 -0.00180 0.00690 -0.00200
OD 0.02110 0.02000 0.01430 0.00180 0.00400 0.00170

loop_
_atom_site_label
_atom_site_fract_x
_atom_site_fract_y
_atom_site_fract_z
_atom_site_occupancy
_atom_site_U_iso_or_equiv
_atom_site_type_symbol
_atom_site_attached_hydrogens
K 0.28434 0.00000 0.13721 0.83000 0.02941 K 0
Na 0.28434 0.00000 0.13721 0.15000 0.02941 Na 0
Cs 0.28434 0.00000 0.13721 0.02000 0.02941 Cs 0
SiT1 0.00939 0.18447 0.22376 0.69000 0.01100 Si 0
AlT1 0.00939 0.18447 0.22376 0.31000 0.01100 Al 0
SiT2 0.70796 0.11778 0.34440 0.81000 0.01053 Si 0
AlT2 0.70796 0.11778 0.34440 0.19000 0.01053 Al 0
OA1 0.00000 0.14599 0.00000 1.00000 0.02080 O 0
OA2 0.63420 0.00000 0.28510 1.00000 0.02090 O 0
OB 0.82762 0.14555 0.22670 1.00000 0.02440 O 0
OC 0.03342 0.30999 0.25760 1.00000 0.01910 O 0
OD 0.18104 0.12642 0.40480 1.00000 0.01990 O 0

loop_
_cod_changelog_entry_id
_cod_changelog_entry_author
_cod_changelog_entry_date
_cod_changelog_entry_text
1
;cod-tools version 3.8.0
Id: cif_guess_AMCSD_atom_types 9581 2023-05-17 12:35:41Z saulius
;
2023-05-23T09:20:21+03:00
;Derived atom types and hydrogen counts
from atom names that follow the AMCSD naming convention
(Wat == water, O-H == hydroxyl).
;

loop_
_cod_related_entry_id
_cod_related_entry_database
_cod_related_entry_code
1 AMCSD 0020508
